data_7006349
loop_
_publ_author_name
'Kovacs, Michael S.'
'Monga, Vishakha'
'Patrick, Brian O.'
'Orvig, Chris'

_publ_section_title
;
 Lanthanide(III) and group 13 metal ion complexes of tripodal amino
 phosphinate ligands.
;
_journal_issue 1
_journal_name_full 'Dalton transactions (Cambridge, England : 2003)'
_journal_page_first 31
_journal_page_last 38
_journal_paper_doi 10.1039/b507905e
_journal_year 2006
_chemical_formula_sum 'C96 H116 Cl Gd N12 O24 P6'
_chemical_formula_weight 2200.53
_chemical_name_systematic
;
?
;
_space_group_IT_number 148
_symmetry_cell_setting hexagonal
_symmetry_space_group_name_Hall '-R 3'
_symmetry_space_group_name_H-M 'R -3 :H'
_atom_sites_solution_hydrogens geom
_atom_sites_solution_primary direct
_atom_sites_solution_secondary difmap
_audit_creation_method SHELXL-97
_cell_angle_alpha 90.00
_cell_angle_beta 90.00
_cell_angle_gamma 120.00
_cell_formula_units_Z 3
_cell_length_a 14.9142(4)
_cell_length_b 14.9142(4)
_cell_length_c 44.202(2)
_cell_measurement_reflns_used 18231
_cell_measurement_temperature 173(2)
_cell_measurement_theta_max 28.33
_cell_measurement_theta_min 2.79
_cell_volume 8514.8(5)
_computing_structure_refinement 'SHELXL-97 (Sheldrick, 1997)'
_diffrn_ambient_temperature 173(2)
_diffrn_detector_area_resol_mean 11.76
_diffrn_measured_fraction_theta_full 0.926
_diffrn_measured_fraction_theta_max 0.926
_diffrn_measurement_device_type 'Rigaku/ADSC CCD'
_diffrn_measurement_method 'area detector'
_diffrn_radiation_monochromator graphite
_diffrn_radiation_source 'fine-focus sealed tube'
_diffrn_radiation_type MoK\a
_diffrn_radiation_wavelength 0.71069
_diffrn_reflns_av_R_equivalents 0.0445
_diffrn_reflns_av_sigmaI/netI 0.0309
_diffrn_reflns_limit_h_max 18
_diffrn_reflns_limit_h_min -19
_diffrn_reflns_limit_k_max 17
_diffrn_reflns_limit_k_min -15
_diffrn_reflns_limit_l_max 49
_diffrn_reflns_limit_l_min -56
_diffrn_reflns_number 18646
_diffrn_reflns_theta_full 28.33
_diffrn_reflns_theta_max 28.33
_diffrn_reflns_theta_min 2.79
_exptl_absorpt_coefficient_mu 0.762
_exptl_absorpt_correction_T_max 1.0000
_exptl_absorpt_correction_T_min 0.7849
_exptl_absorpt_correction_type multi-scan
_exptl_crystal_colour colourless
_exptl_crystal_density_diffrn 1.287
_exptl_crystal_density_method 'not measured'
_exptl_crystal_description block
_exptl_crystal_F_000 3417
_exptl_crystal_size_max 0.50
_exptl_crystal_size_mid 0.50
_exptl_crystal_size_min 0.35
_refine_diff_density_max 0.726
_refine_diff_density_min -1.087
_refine_diff_density_rms 0.082
_refine_ls_extinction_method none
_refine_ls_goodness_of_fit_ref 1.083
_refine_ls_hydrogen_treatment mixed
_refine_ls_matrix_type full
_refine_ls_number_parameters 224
_refine_ls_number_reflns 4368
_refine_ls_number_restraints 11
_refine_ls_restrained_S_all 1.116
_refine_ls_R_factor_all 0.0346
_refine_ls_R_factor_gt 0.0336
_refine_ls_shift/su_max 0.002
_refine_ls_shift/su_mean 0.000
_refine_ls_structure_factor_coef Fsqd
_refine_ls_weighting_details 'calc w=1/[\s^2^(Fo^2^)+(0.0526P)^2^+22.7811P] where P=(Fo^2^+2Fc^2^)/3'
_refine_ls_weighting_scheme calc
_refine_ls_wR_factor_gt 0.0927
_refine_ls_wR_factor_ref 0.0934
_reflns_number_gt 4257
_reflns_number_total 4368
_reflns_threshold_expression >2sigma(I)
_cod_data_source_file b507905e.txt
_cod_data_source_block co251
_cod_original_sg_symbol_H-M 'R -3'
_cod_database_code 7006349

loop_
_symmetry_equiv_pos_as_xyz
'x, y, z'
'-y, x-y, z'
'-x+y, -x, z'
'x+2/3, y+1/3, z+1/3'
'-y+2/3, x-y+1/3, z+1/3'
'-x+y+2/3, -x+1/3, z+1/3'
'x+1/3, y+2/3, z+2/3'
'-y+1/3, x-y+2/3, z+2/3'
'-x+y+1/3, -x+2/3, z+2/3'
'-x, -y, -z'
'y, -x+y, -z'
'x-y, x, -z'
'-x+2/3, -y+1/3, -z+1/3'
'y+2/3, -x+y+1/3, -z+1/3'
'x-y+2/3, x+1/3, -z+1/3'
'-x+1/3, -y+2/3, -z+2/3'
'y+1/3, -x+y+2/3, -z+2/3'
'x-y+1/3, x+2/3, -z+2/3'

loop_
_atom_site_label
_atom_site_type_symbol
_atom_site_fract_x
_atom_site_fract_y
_atom_site_fract_z
_atom_site_U_iso_or_equiv
_atom_site_adp_type
_atom_site_occupancy
_atom_site_symmetry_multiplicity
_atom_site_calc_flag
_atom_site_refinement_flags
_atom_site_disorder_assembly
_atom_site_disorder_group
C1 C 0.78663(17) 1.09843(17) 0.54259(6) 0.0233(4) Uani 1 1 d . . .
C2 C 0.7871(2) 1.1133(2) 0.51158(6) 0.0317(5) Uani 1 1 d . . .
H2 H 0.8171 1.0848 0.4985 0.038 Uiso 1 1 calc R . .
C3 C 0.7444(2) 1.1693(2) 0.49944(8) 0.0429(7) Uani 1 1 d . . .
H3 H 0.7464 1.1804 0.4782 0.051 Uiso 1 1 calc R . .
C4 C 0.6990(2) 1.2086(2) 0.51837(9) 0.0460(8) Uani 1 1 d . . .
H4 H 0.6677 1.2450 0.5100 0.055 Uiso 1 1 calc R . .
C5 C 0.6985(2) 1.1957(2) 0.54924(9) 0.0472(8) Uani 1 1 d . . .
H5 H 0.6681 1.2242 0.5621 0.057 Uiso 1 1 calc R . .
C6 C 0.7428(2) 1.1407(2) 0.56158(7) 0.0354(6) Uani 1 1 d . . .
H6 H 0.7430 1.1321 0.5829 0.042 Uiso 1 1 calc R . .
C7 C 0.72927(18) 0.91815(19) 0.57727(5) 0.0242(5) Uani 1 1 d . . .
H7A H 0.6894 0.9467 0.5872 0.029 Uiso 1 1 calc R . .
H7B H 0.6835 0.8669 0.5621 0.029 Uiso 1 1 calc R . .
C8 C 0.6648(2) 0.7629(2) 0.61102(6) 0.0358(6) Uani 1 1 d . . .
H8A H 0.6892 0.7288 0.6254 0.043 Uiso 1 1 calc R . .
H8B H 0.6176 0.7797 0.6222 0.043 Uiso 1 1 calc R . .
C9 C 0.6041(2) 0.6870(2) 0.58643(6) 0.0314(5) Uani 1 1 d . . .
C10 C 0.6485(2) 0.6461(2) 0.56749(7) 0.0408(7) Uani 1 1 d . . .
H10 H 0.7207 0.6708 0.5688 0.049 Uiso 1 1 calc R . .
C11 C 0.5895(3) 0.5701(3) 0.54674(9) 0.0498(8) Uani 1 1 d . . .
H11 H 0.6213 0.5438 0.5336 0.060 Uiso 1 1 calc R . .
C12 C 0.4833(3) 0.5320(2) 0.54508(9) 0.0499(8) Uani 1 1 d . . .
H12 H 0.4422 0.4783 0.5312 0.060 Uiso 1 1 calc R . .
C13 C 0.4384(2) 0.5721(3) 0.56341(9) 0.0503(8) Uani 1 1 d . . .
H13 H 0.3661 0.5470 0.5620 0.060 Uiso 1 1 calc R . .
C14 C 0.4981(2) 0.6499(2) 0.58421(8) 0.0410(7) Uani 1 1 d . . .
H14 H 0.4664 0.6776 0.5969 0.049 Uiso 1 1 calc R . .
C15 C 0.8054(2) 0.9317(2) 0.62834(5) 0.0311(5) Uani 1 1 d . . .
H15A H 0.8315 1.0049 0.6227 0.037 Uiso 1 1 calc R . .
H15B H 0.7507 0.9127 0.6438 0.037 Uiso 1 1 calc R . .
C16 C 0.8935(2) 0.9222(2) 0.64211(5) 0.0314(5) Uani 1 1 d . . .
H16A H 0.8925 0.9302 0.6643 0.038 Uiso 1 1 calc R . .
H16B H 0.8813 0.8516 0.6381 0.038 Uiso 1 1 calc R . .
N1 N 0.75804(16) 0.86392(16) 0.60054(4) 0.0256(4) Uani 1 1 d . . .
N2 N 1.0000 1.0000 0.63044(8) 0.0268(7) Uani 1 3 d S . .
N3A N 0.5477(7) 0.9582(8) 0.6372(3) 0.102(3) Uiso 0.50 1 d PD . .
N3B N 0.5656(11) 1.0088(15) 0.6355(5) 0.058(5) Uiso 0.17 1 d PD . .
O1 O 0.92438(13) 1.08314(13) 0.58056(4) 0.0267(4) Uani 1 1 d . . .
O2 O 0.86823(11) 0.97816(12) 0.53110(3) 0.0193(3) Uani 1 1 d . . .
O3A O 0.5386(10) 0.8735(9) 0.6412(3) 0.166(5) Uiso 0.50 1 d PD . .
O4 O 0.4757(5) 0.9717(5) 0.64675(15) 0.1076(19) Uiso 0.67 1 d PD . .
O5A O 0.6211(6) 1.0255(6) 0.62894(18) 0.088(2) Uiso 0.50 1 d PD . .
O3B O 0.611(2) 1.0905(18) 0.6323(6) 0.108(8) Uiso 0.17 1 d PD . .
O5B O 0.6072(18) 0.9574(18) 0.6310(5) 0.088(6) Uiso 0.17 1 d PD . .
P1 P 0.84125(4) 1.02423(4) 0.557593(12) 0.01840(13) Uani 1 1 d . . .
Gd1 Gd 1.0000 1.0000 0.5000 0.01307(9) Uani 1 6 d S . .
Cl1 Cl 0.4760(10) 0.8157(10) 0.6499(3) 0.113(3) Uiso 0.17 1 d P . .
H1A H 0.812(3) 0.850(2) 0.5934(7) 0.036(8) Uiso 1 1 d . . .
H2A H 1.0000 1.0000 0.6103(15) 0.045(16) Uiso 1 3 d S . .

loop_
_atom_site_aniso_label
_atom_site_aniso_U_11
_atom_site_aniso_U_22
_atom_site_aniso_U_33
_atom_site_aniso_U_23
_atom_site_aniso_U_13
_atom_site_aniso_U_12
C1 0.0174(10) 0.0207(10) 0.0323(12) -0.0036(9) 0.0009(8) 0.0098(8)
C2 0.0339(13) 0.0353(13) 0.0348(14) 0.0023(10) 0.0004(10) 0.0240(11)
C3 0.0405(15) 0.0420(16) 0.0534(18) 0.0093(13) -0.0035(13) 0.0262(14)
C4 0.0342(15) 0.0269(13) 0.083(3) 0.0025(14) -0.0034(15) 0.0202(12)
C5 0.0343(15) 0.0324(14) 0.083(2) -0.0146(15) 0.0042(15) 0.0230(12)
C6 0.0302(13) 0.0305(13) 0.0466(16) -0.0082(11) 0.0065(11) 0.0161(11)
C7 0.0219(11) 0.0285(11) 0.0217(11) 0.0028(9) 0.0055(8) 0.0124(9)
C8 0.0356(14) 0.0339(14) 0.0300(13) 0.0116(10) 0.0119(11) 0.0113(11)
C9 0.0286(12) 0.0257(12) 0.0372(14) 0.0115(10) 0.0082(10) 0.0115(10)
C10 0.0308(14) 0.0381(15) 0.0574(19) -0.0007(13) 0.0000(12) 0.0202(12)
C11 0.0479(18) 0.0394(16) 0.068(2) -0.0096(15) -0.0016(15) 0.0264(15)
C12 0.0451(17) 0.0295(14) 0.066(2) 0.0001(14) -0.0036(15) 0.0116(13)
C13 0.0260(14) 0.0462(18) 0.065(2) 0.0110(15) 0.0053(14) 0.0083(13)
C14 0.0297(13) 0.0382(15) 0.0519(18) 0.0114(13) 0.0146(12) 0.0146(12)
C15 0.0342(13) 0.0400(14) 0.0179(11) -0.0007(9) 0.0068(9) 0.0177(11)
C16 0.0365(13) 0.0405(14) 0.0144(11) 0.0054(9) 0.0062(9) 0.0171(11)
N1 0.0268(10) 0.0297(10) 0.0190(9) 0.0034(8) 0.0072(7) 0.0130(9)
N2 0.0344(18) 0.034 0.0116(16) 0.000 0.000 0.017
O1 0.0244(8) 0.0316(9) 0.0183(8) -0.0028(6) -0.0001(6) 0.0096(7)
O2 0.0192(7) 0.0242(7) 0.0170(7) 0.0002(6) 0.0035(5) 0.0127(6)
P1 0.0173(3) 0.0218(3) 0.0158(3) -0.00065(19) 0.00310(18) 0.0095(2)
Gd1 0.01503(15) 0.013 0.01041(13) 0.000 0.000 0.007

loop_
_atom_type_symbol
_atom_type_description
_atom_type_scat_dispersion_real
_atom_type_scat_dispersion_imag
_atom_type_scat_source
C C 0.0033 0.0016 'International Tables Vol C Tables 4.2.6.8 and 6.1.1.4'
H H 0.0000 0.0000 'International Tables Vol C Tables 4.2.6.8 and 6.1.1.4'
N N 0.0061 0.0033 'International Tables Vol C Tables 4.2.6.8 and 6.1.1.4'
O O 0.0106 0.0060 'International Tables Vol C Tables 4.2.6.8 and 6.1.1.4'
P P 0.1023 0.0942 'International Tables Vol C Tables 4.2.6.8 and 6.1.1.4'
Gd Gd -0.1653 3.9035 'International Tables Vol C Tables 4.2.6.8 and 6.1.1.4'
Cl Cl 0.1484 0.1585 'International Tables Vol C Tables 4.2.6.8 and 6.1.1.4'

loop_
_geom_angle_atom_site_label_1
_geom_angle_atom_site_label_2
_geom_angle_atom_site_label_3
_geom_angle
_geom_angle_site_symmetry_1
_geom_angle_site_symmetry_3
_geom_angle_publ_flag
C2 C1 C6 119.3(2) . . ?
C2 C1 P1 119.66(18) . . ?
C6 C1 P1 121.1(2) . . ?
C3 C2 C1 120.7(3) . . ?
C3 C2 H2 119.6 . . ?
C1 C2 H2 119.6 . . ?
C4 C3 C2 119.5(3) . . ?
C4 C3 H3 120.2 . . ?
C2 C3 H3 120.2 . . ?
C5 C4 C3 120.7(3) . . ?
C5 C4 H4 119.6 . . ?
C3 C4 H4 119.6 . . ?
C4 C5 C6 119.9(3) . . ?
C4 C5 H5 120.0 . . ?
C6 C5 H5 120.0 . . ?
C1 C6 C5 119.8(3) . . ?
C1 C6 H6 120.1 . . ?
C5 C6 H6 120.1 . . ?
N1 C7 P1 113.95(16) . . ?
N1 C7 H7A 108.8 . . ?
P1 C7 H7A 108.8 . . ?
N1 C7 H7B 108.8 . . ?
P1 C7 H7B 108.8 . . ?
H7A C7 H7B 107.7 . . ?
C9 C8 N1 115.7(2) . . ?
C9 C8 H8A 108.4 . . ?
N1 C8 H8A 108.4 . . ?
C9 C8 H8B 108.4 . . ?
N1 C8 H8B 108.4 . . ?
H8A C8 H8B 107.4 . . ?
C10 C9 C14 118.7(3) . . ?
C10 C9 C8 121.9(3) . . ?
C14 C9 C8 119.1(3) . . ?
C11 C10 C9 120.9(3) . . ?
C11 C10 H10 119.5 . . ?
C9 C10 H10 119.5 . . ?
C10 C11 C12 119.9(3) . . ?
C10 C11 H11 120.0 . . ?
C12 C11 H11 120.0 . . ?
C13 C12 C11 119.8(3) . . ?
C13 C12 H12 120.1 . . ?
C11 C12 H12 120.1 . . ?
C12 C13 C14 120.4(3) . . ?
C12 C13 H13 119.8 . . ?
C14 C13 H13 119.8 . . ?
C9 C14 C13 120.1(3) . . ?
C9 C14 H14 119.9 . . ?
C13 C14 H14 119.9 . . ?
C16 C15 N1 113.4(2) . . ?
C16 C15 H15A 108.9 . . ?
N1 C15 H15A 108.9 . . ?
C16 C15 H15B 108.9 . . ?
N1 C15 H15B 108.9 . . ?
H15A C15 H15B 107.7 . . ?
N2 C16 C15 114.6(2) . . ?
N2 C16 H16A 108.6 . . ?
C15 C16 H16A 108.6 . . ?
N2 C16 H16B 108.6 . . ?
C15 C16 H16B 108.6 . . ?
H16A C16 H16B 107.6 . . ?
C7 N1 C15 111.01(19) . . ?
C7 N1 C8 112.1(2) . . ?
C15 N1 C8 107.59(19) . . ?
C7 N1 H1A 112.6(19) . . ?
C15 N1 H1A 104(2) . . ?
C8 N1 H1A 108.8(19) . . ?
C16 N2 C16 109.01(16) 3_675 . ?
C16 N2 C16 109.01(16) 3_675 2_765 ?
C16 N2 C16 109.01(16) . 2_765 ?
C16 N2 H2A 109.93(16) 3_675 . ?
C16 N2 H2A 109.93(15) . . ?
C16 N2 H2A 109.93(16) 2_765 . ?
N3B N3A O5B 97.8(17) . . ?
N3B N3A O5A 44.6(11) . . ?
O5B N3A O5A 53.3(13) . . ?
N3B N3A O3A 165(2) . . ?
O5B N3A O3A 69.1(15) . . ?
O5A N3A O3A 122.2(10) . . ?
N3B N3A O4 75.4(11) . . ?
O5B N3A O4 172.3(18) . . ?
O5A N3A O4 120.0(9) . . ?
O3A N3A O4 117.1(9) . . ?
N3B N3A O3B 8.3(14) . . ?
O5B N3A O3B 89.7(16) . . ?
O5A N3A O3B 36.6(10) . . ?
O3A N3A O3B 157.1(13) . . ?
O4 N3A O3B 83.4(11) . . ?
N3B N3A Cl1 165.7(18) . . ?
O5B N3A Cl1 94.5(16) . . ?
O5A N3A Cl1 147.5(9) . . ?
O3A N3A Cl1 25.4(7) . . ?
O4 N3A Cl1 91.8(7) . . ?
O3B N3A Cl1 170.1(12) . . ?
N3A N3B O5A 99(2) . . ?
N3A N3B O3B 167(2) . . ?
O5A N3B O3B 67.8(18) . . ?
N3A N3B O5B 49.4(16) . . ?
O5A N3B O5B 49.9(14) . . ?
O3B N3B O5B 117.4(19) . . ?
N3A N3B O4 74.1(12) . . ?
O5A N3B O4 173(2) . . ?
O3B N3B O4 119(2) . . ?
O5B N3B O4 123(2) . . ?
P1 O2 Gd1 143.85(9) . . ?
Cl1 O3A N3A 122.5(14) . . ?
Cl1 O3A O5B 167.3(16) . . ?
N3A O3A O5B 44.8(9) . . ?
N3A O4 N3B 30.6(9) . . ?
N3B O5A O5B 89.7(16) . . ?
N3B O5A O3B 69(2) . . ?
O5B O5A O3B 157(2) . . ?
N3B O5A N3A 36.2(14) . . ?
O5B O5A N3A 53.5(14) . . ?
O3B O5A N3A 104.7(18) . . ?
O5A O3B N3B 43.7(9) . . ?
O5A O3B N3A 38.7(10) . . ?
N3B O3B N3A 5.1(8) . . ?
O5A O5B N3A 73.2(12) . . ?
O5A O5B N3B 40.4(8) . . ?
N3A O5B N3B 32.7(11) . . ?
O5A O5B O3A 139(2) . . ?
N3A O5B O3A 66.1(16) . . ?
N3B O5B O3A 98.6(19) . . ?
O1 P1 O2 117.45(9) . . ?
O1 P1 C1 112.67(11) . . ?
O2 P1 C1 107.46(10) . . ?
O1 P1 C7 108.16(10) . . ?
O2 P1 C7 107.94(10) . . ?
C1 P1 C7 101.96(11) . . ?
O2 Gd1 O2 87.52(6) 12_656 11_566 ?
O2 Gd1 O2 87.52(5) 12_656 10_776 ?
O2 Gd1 O2 87.52(6) 11_566 10_776 ?
O2 Gd1 O2 92.48(6) 12_656 . ?
O2 Gd1 O2 92.48(6) 11_566 . ?
O2 Gd1 O2 180.000(1) 10_776 . ?
O2 Gd1 O2 180.00(6) 12_656 3_675 ?
O2 Gd1 O2 92.48(6) 11_566 3_675 ?
O2 Gd1 O2 92.48(6) 10_776 3_675 ?
O2 Gd1 O2 87.52(6) . 3_675 ?
O2 Gd1 O2 92.48(6) 12_656 2_765 ?
O2 Gd1 O2 180.00(6) 11_566 2_765 ?
O2 Gd1 O2 92.48(6) 10_776 2_765 ?
O2 Gd1 O2 87.52(6) . 2_765 ?
O2 Gd1 O2 87.52(6) 3_675 2_765 ?
O3A Cl1 N3A 32.1(8) . . ?

loop_
_geom_bond_atom_site_label_1
_geom_bond_atom_site_label_2
_geom_bond_distance
_geom_bond_site_symmetry_2
_geom_bond_publ_flag
C1 C2 1.388(4) . ?
C1 C6 1.394(3) . ?
C1 P1 1.797(2) . ?
C2 C3 1.387(4) . ?
C2 H2 0.9500 . ?
C3 C4 1.379(5) . ?
C3 H3 0.9500 . ?
C4 C5 1.377(5) . ?
C4 H4 0.9500 . ?
C5 C6 1.396(4) . ?
C5 H5 0.9500 . ?
C6 H6 0.9500 . ?
C7 N1 1.498(3) . ?
C7 P1 1.846(2) . ?
C7 H7A 0.9900 . ?
C7 H7B 0.9900 . ?
C8 C9 1.503(4) . ?
C8 N1 1.524(3) . ?
C8 H8A 0.9900 . ?
C8 H8B 0.9900 . ?
C9 C10 1.384(4) . ?
C9 C14 1.392(4) . ?
C10 C11 1.380(5) . ?
C10 H10 0.9500 . ?
C11 C12 1.391(5) . ?
C11 H11 0.9500 . ?
C12 C13 1.365(5) . ?
C12 H12 0.9500 . ?
C13 C14 1.397(5) . ?
C13 H13 0.9500 . ?
C14 H14 0.9500 . ?
C15 C16 1.518(4) . ?
C15 N1 1.522(3) . ?
C15 H15A 0.9900 . ?
C15 H15B 0.9900 . ?
C16 N2 1.514(3) . ?
C16 H16A 0.9900 . ?
C16 H16B 0.9900 . ?
N1 H1A 0.98(3) . ?
N2 C16 1.514(3) 3_675 ?
N2 C16 1.514(3) 2_765 ?
N2 H2A 0.89(7) . ?
N3A N3B 0.67(2) . ?
N3A O5B 0.94(2) . ?
N3A O5A 1.114(8) . ?
N3A O3A 1.214(9) . ?
N3A O4 1.260(8) . ?
N3A O3B 1.72(2) . ?
N3A Cl1 1.925(16) . ?
N3B O5A 0.792(12) . ?
N3B O3B 1.07(3) . ?
N3B O5B 1.220(10) . ?
N3B O4 1.268(10) . ?
O1 P1 1.5002(17) . ?
O2 P1 1.5105(15) . ?
O2 Gd1 2.2844(14) . ?
O3A Cl1 0.978(15) . ?
O3A O5B 1.24(2) . ?
O5A O5B 0.933(19) . ?
O5A O3B 1.06(2) . ?
Gd1 O2 2.2844(15) 12_656 ?
Gd1 O2 2.2844(14) 11_566 ?
Gd1 O2 2.2844(14) 10_776 ?
Gd1 O2 2.2844(15) 3_675 ?
Gd1 O2 2.2844(14) 2_765 ?

loop_
_geom_torsion_atom_site_label_1
_geom_torsion_atom_site_label_2
_geom_torsion_atom_site_label_3
_geom_torsion_atom_site_label_4
_geom_torsion
_geom_torsion_site_symmetry_1
_geom_torsion_site_symmetry_2
_geom_torsion_site_symmetry_3
_geom_torsion_site_symmetry_4
_geom_torsion_publ_flag
C6 C1 C2 C3 -0.2(4) . . . . ?
P1 C1 C2 C3 179.3(2) . . . . ?
C1 C2 C3 C4 -1.4(5) . . . . ?
C2 C3 C4 C5 2.0(5) . . . . ?
C3 C4 C5 C6 -1.1(5) . . . . ?
C2 C1 C6 C5 1.1(4) . . . . ?
P1 C1 C6 C5 -178.3(2) . . . . ?
C4 C5 C6 C1 -0.5(4) . . . . ?
N1 C8 C9 C10 60.3(4) . . . . ?
N1 C8 C9 C14 -125.2(3) . . . . ?
C14 C9 C10 C11 0.0(4) . . . . ?
C8 C9 C10 C11 174.5(3) . . . . ?
C9 C10 C11 C12 -1.3(5) . . . . ?
C10 C11 C12 C13 1.9(5) . . . . ?
C11 C12 C13 C14 -1.2(5) . . . . ?
C10 C9 C14 C13 0.7(4) . . . . ?
C8 C9 C14 C13 -174.0(3) . . . . ?
C12 C13 C14 C9 -0.1(5) . . . . ?
N1 C15 C16 N2 92.0(3) . . . . ?
P1 C7 N1 C15 72.6(2) . . . . ?
P1 C7 N1 C8 -167.03(17) . . . . ?
C16 C15 N1 C7 -142.4(2) . . . . ?
C16 C15 N1 C8 94.6(2) . . . . ?
C9 C8 N1 C7 54.9(3) . . . . ?
C9 C8 N1 C15 177.3(2) . . . . ?
C15 C16 N2 C16 70.0(4) . . . 3_675 ?
C15 C16 N2 C16 -171.1(2) . . . 2_765 ?
O5B N3A N3B O5A 3(4) . . . . ?
O3A N3A N3B O5A 30(12) . . . . ?
O4 N3A N3B O5A 179(3) . . . . ?
O3B N3A N3B O5A 14(15) . . . . ?
Cl1 N3A N3B O5A 152(9) . . . . ?
O5B N3A N3B O3B -12(18) . . . . ?
O5A N3A N3B O3B -14(15) . . . . ?
O3A N3A N3B O3B 15(26) . . . . ?
O4 N3A N3B O3B 164(17) . . . . ?
Cl1 N3A N3B O3B 138(10) . . . . ?
O5A N3A N3B O5B -3(4) . . . . ?
O3A N3A N3B O5B 27(10) . . . . ?
O4 N3A N3B O5B 176(2) . . . . ?
O3B N3A N3B O5B 12(18) . . . . ?
Cl1 N3A N3B O5B 150(12) . . . . ?
O5B N3A N3B O4 -176(2) . . . . ?
O5A N3A N3B O4 -179(3) . . . . ?
O3A N3A N3B O4 -149(10) . . . . ?
O3B N3A N3B O4 -164(17) . . . . ?
Cl1 N3A N3B O4 -27(11) . . . . ?
N3B N3A O3A Cl1 151(10) . . . . ?
O5B N3A O3A Cl1 -180(100) . . . . ?
O5A N3A O3A Cl1 175.3(16) . . . . ?
O4 N3A O3A Cl1 5(3) . . . . ?
O3B N3A O3A Cl1 156(3) . . . . ?
N3B N3A O3A O5B -29(10) . . . . ?
O5A N3A O3A O5B -4.7(19) . . . . ?
O4 N3A O3A O5B -175(2) . . . . ?
O3B N3A O3A O5B -24(4) . . . . ?
Cl1 N3A O3A O5B 180(100) . . . . ?
O5B N3A O4 N3B 29(15) . . . . ?
O5A N3A O4 N3B 1(2) . . . . ?
O3A N3A O4 N3B 171(3) . . . . ?
O3B N3A O4 N3B 2(3) . . . . ?
Cl1 N3A O4 N3B 174(3) . . . . ?
O5A N3B O4 N3A -11(22) . . . . ?
O3B N3B O4 N3A -176(5) . . . . ?
O5B N3B O4 N3A -3.5(19) . . . . ?
N3A N3B O5A O5B -3(3) . . . . ?
O3B N3B O5A O5B 174(2) . . . . ?
O4 N3B O5A O5B 8(25) . . . . ?
N3A N3B O5A O3B -176(4) . . . . ?
O5B N3B O5A O3B -174(2) . . . . ?
O4 N3B O5A O3B -166(25) . . . . ?
O3B N3B O5A N3A 176(4) . . . . ?
O5B N3B O5A N3A 3(3) . . . . ?
O4 N3B O5A N3A 10(22) . . . . ?
O5B N3A O5A N3B -177(4) . . . . ?
O3A N3A O5A N3B -171(4) . . . . ?
O4 N3A O5A N3B -1(3) . . . . ?
O3B N3A O5A N3B -3(4) . . . . ?
Cl1 N3A O5A N3B -168(4) . . . . ?
N3B N3A O5A O5B 177(4) . . . . ?
O3A N3A O5A O5B 6(2) . . . . ?
O4 N3A O5A O5B 175(3) . . . . ?
O3B N3A O5A O5B 173(3) . . . . ?
Cl1 N3A O5A O5B 9(2) . . . . ?
N3B N3A O5A O3B 3(4) . . . . ?
O5B N3A O5A O3B -173(3) . . . . ?
O3A N3A O5A O3B -168(2) . . . . ?
O4 N3A O5A O3B 2(2) . . . . ?
Cl1 N3A O5A O3B -164(2) . . . . ?
O5B O5A O3B N3B -16(7) . . . . ?
N3A O5A O3B N3B -2(2) . . . . ?
N3B O5A O3B N3A 2(2) . . . . ?
O5B O5A O3B N3A -14(6) . . . . ?
N3A N3B O3B O5A 15(16) . . . . ?
O5B N3B O3B O5A 5(2) . . . . ?
O4 N3B O3B O5A 178(3) . . . . ?
O5A N3B O3B N3A -15(16) . . . . ?
O5B N3B O3B N3A -10(15) . . . . ?
O4 N3B O3B N3A 163(19) . . . . ?
N3B N3A O3B O5A -163(18) . . . . ?
O5B N3A O3B O5A 5(2) . . . . ?
O3A N3A O3B O5A 27(4) . . . . ?
O4 N3A O3B O5A -178.2(19) . . . . ?
Cl1 N3A O3B O5A 121(7) . . . . ?
O5B N3A O3B N3B 168(18) . . . . ?
O5A N3A O3B N3B 163(18) . . . . ?
O3A N3A O3B N3B -170(18) . . . . ?
O4 N3A O3B N3B -15(17) . . . . ?
Cl1 N3A O3B N3B -76(18) . . . . ?
N3B O5A O5B N3A 2(3) . . . . ?
O3B O5A O5B N3A 17(7) . . . . ?
O3B O5A O5B N3B 15(6) . . . . ?
N3A O5A O5B N3B -2(3) . . . . ?
N3B O5A O5B O3A -5(4) . . . . ?
O3B O5A O5B O3A 10(9) . . . . ?
N3A O5A O5B O3A -7(3) . . . . ?
N3B N3A O5B O5A -2(3) . . . . ?
O3A N3A O5B O5A -175(2) . . . . ?
O4 N3A O5B O5A -31(16) . . . . ?
O3B N3A O5B O5A -3.9(17) . . . . ?
Cl1 N3A O5B O5A -175.0(13) . . . . ?
O5A N3A O5B N3B 2(3) . . . . ?
O3A N3A O5B N3B -173(3) . . . . ?
O4 N3A O5B N3B -29(14) . . . . ?
O3B N3A O5B N3B -2(3) . . . . ?
Cl1 N3A O5B N3B -173(3) . . . . ?
N3B N3A O5B O3A 173(3) . . . . ?
O5A N3A O5B O3A 175(2) . . . . ?
O4 N3A O5B O3A 144(15) . . . . ?
O3B N3A O5B O3A 171.1(15) . . . . ?
Cl1 N3A O5B O3A 0.0(11) . . . . ?
N3A N3B O5B O5A 177(5) . . . . ?
O3B N3B O5B O5A -6(3) . . . . ?
O4 N3B O5B O5A -179(100) . . . . ?
O5A N3B O5B N3A -177(5) . . . . ?
O3B N3B O5B N3A 177(5) . . . . ?
O4 N3B O5B N3A 4(2) . . . . ?
N3A N3B O5B O3A -7(3) . . . . ?
O5A N3B O5B O3A 177(3) . . . . ?
O3B N3B O5B O3A 170(3) . . . . ?
O4 N3B O5B O3A -2(3) . . . . ?
Cl1 O3A O5B O5A 7(13) . . . . ?
N3A O3A O5B O5A 7(3) . . . . ?
Cl1 O3A O5B N3A 0(10) . . . . ?
Cl1 O3A O5B N3B 4(10) . . . . ?
N3A O3A O5B N3B 3.9(16) . . . . ?
Gd1 O2 P1 O1 -31.0(2) . . . . ?
Gd1 O2 P1 C1 97.19(17) . . . . ?
Gd1 O2 P1 C7 -153.52(15) . . . . ?
C2 C1 P1 O1 123.9(2) . . . . ?
C6 C1 P1 O1 -56.7(2) . . . . ?
C2 C1 P1 O2 -7.0(2) . . . . ?
C6 C1 P1 O2 172.41(19) . . . . ?
C2 C1 P1 C7 -120.4(2) . . . . ?
C6 C1 P1 C7 59.0(2) . . . . ?
N1 C7 P1 O1 -41.44(19) . . . . ?
N1 C7 P1 O2 86.59(18) . . . . ?
N1 C7 P1 C1 -160.40(17) . . . . ?
P1 O2 Gd1 O2 -171.69(16) . . . 12_656 ?
P1 O2 Gd1 O2 -84.06(12) . . . 11_566 ?
P1 O2 Gd1 O2 64(3) . . . 10_776 ?
P1 O2 Gd1 O2 8.31(16) . . . 3_675 ?
P1 O2 Gd1 O2 95.94(12) . . . 2_765 ?
O5B O3A Cl1 N3A 0(8) . . . . ?
N3B N3A Cl1 O3A -150(11) . . . . ?
O5B N3A Cl1 O3A 0(2) . . . . ?
O5A N3A Cl1 O3A -7(2) . . . . ?
O4 N3A Cl1 O3A -175(2) . . . . ?
O3B N3A Cl1 O3A -115(7) . . . . ?
